data_2013237
loop_
_publ_author_name
'Ivashkevich, Dmitry O.'
'Lyakhov, Alexander S.'
'Pytleva, Dariya S.'
'Voitekhovich, Sergei V.'
'Gaponik, Pavel N.'

_publ_section_title
<i>catena</i>-Poly[[bis[\m-1,2-bis(1-methyltetrazol-5-yl)ethane-\k^2^<i>N</i>^4^:<i>N</i>^4'^]bis[chlorocopper(II)]]-di-\m-chloro]
_journal_issue 6
_journal_name_full 'Acta Crystallographica Section C'
_journal_page_first m221
_journal_page_last m223
_journal_paper_doi 10.1107/S0108270103008977
_journal_volume 59
_journal_year 2003
_chemical_formula_iupac '[Cu2 Cl4 (C6 H10 N8)2]'
_chemical_formula_moiety 'C12 H20 Cl4 Cu2 N16'
_chemical_formula_sum 'C12 H20 Cl4 Cu2 N16'
_chemical_formula_weight 657.32
_chemical_name_systematic ?
_space_group_IT_number 58
_symmetry_cell_setting orthorhombic
_symmetry_space_group_name_Hall '-P 2 2n'
_symmetry_space_group_name_H-M 'P n n m'
_atom_sites_solution_hydrogens geom
_atom_sites_solution_primary direct
_atom_sites_solution_secondary difmap
_audit_creation_method SHELXL97
_cell_angle_alpha 90.00
_cell_angle_beta 90.00
_cell_angle_gamma 90.00
_cell_formula_units_Z 2
_cell_length_a 6.7320(10)
_cell_length_b 11.500(2)
_cell_length_c 14.640(3)
_cell_measurement_reflns_used 25
_cell_measurement_temperature 293(2)
_cell_measurement_theta_max 26.06
_cell_measurement_theta_min 14.32
_cell_volume 1133.4(3)
_computing_cell_refinement 'R3m software (Nicolet, 1980)'
_computing_data_collection 'R3m software (Nicolet, 1980)'
_computing_data_reduction 'Omnibus (Galdecka, 2002)'
_computing_molecular_graphics 'Ortep 3 for Windows (Farrugia, 1997), Platon (Spek, 2003)'
_computing_publication_material SHELXL97
_computing_structure_refinement 'SHELXL97 (Sheldrick, 1997)'
_computing_structure_solution 'SHELXS97 (Sheldrick, 1997)'
_diffrn_ambient_temperature 293(2)
_diffrn_measured_fraction_theta_full 1.000
_diffrn_measured_fraction_theta_max 1.000
_diffrn_measurement_device_type 'Nicolet R3m four-circle diffractometer'
_diffrn_measurement_method \w/2\q
_diffrn_radiation_monochromator graphite
_diffrn_radiation_source 'fine-focus sealed tube'
_diffrn_radiation_type MoK\a
_diffrn_radiation_wavelength 0.71073
_diffrn_reflns_av_R_equivalents 0.0128
_diffrn_reflns_av_sigmaI/netI 0.0153
_diffrn_reflns_limit_h_max 9
_diffrn_reflns_limit_h_min 0
_diffrn_reflns_limit_k_max 16
_diffrn_reflns_limit_k_min 0
_diffrn_reflns_limit_l_max 20
_diffrn_reflns_limit_l_min -1
_diffrn_reflns_number 1917
_diffrn_reflns_theta_full 30.06
_diffrn_reflns_theta_max 30.06
_diffrn_reflns_theta_min 2.25
_diffrn_standards_decay_% none
_diffrn_standards_interval_count 100
_diffrn_standards_number 3
_exptl_absorpt_coefficient_mu 2.389
_exptl_absorpt_correction_T_max 0.5620
_exptl_absorpt_correction_T_min 0.3180
_exptl_absorpt_correction_type \f-scan
_exptl_absorpt_process_details '(North et al., 1968)'
_exptl_crystal_colour blue
_exptl_crystal_density_diffrn 1.926
_exptl_crystal_density_method 'not measured'
_exptl_crystal_description prism
_exptl_crystal_F_000 660
_exptl_crystal_size_max 0.58
_exptl_crystal_size_mid 0.32
_exptl_crystal_size_min 0.24
_refine_diff_density_max 0.547
_refine_diff_density_min -0.556
_refine_ls_extinction_coef 0.064(3)
_refine_ls_extinction_expression Fc^*^=kFc[1+0.001xFc^2^\l^3^/sin(2\q)]^-1/4^
_refine_ls_extinction_method SHELXL
_refine_ls_goodness_of_fit_ref 1.261
_refine_ls_hydrogen_treatment constr
_refine_ls_matrix_type full
_refine_ls_number_parameters 83
_refine_ls_number_reflns 1733
_refine_ls_number_restraints 0
_refine_ls_restrained_S_all 1.261
_refine_ls_R_factor_all 0.0327
_refine_ls_R_factor_gt 0.0312
_refine_ls_shift/su_max 0.000
_refine_ls_shift/su_mean 0.000
_refine_ls_structure_factor_coef Fsqd
_refine_ls_weighting_details 'calc w=1/[\s^2^(Fo^2^)+(0.0501P)^2^+0.7797P] where P=(Fo^2^+2Fc^2^)/3'
_refine_ls_weighting_scheme calc
_refine_ls_wR_factor_gt 0.1016
_refine_ls_wR_factor_ref 0.1030
_reflns_number_gt 1637
_reflns_number_total 1733
_reflns_threshold_expression I>2\s(I)
_cod_data_source_file av1134.cif
_cod_data_source_block I
_cod_database_code 2013237
_cod_database_fobs_code 2013237

loop_
_symmetry_equiv_pos_as_xyz
'x, y, z'
'-x, -y, z'
'-x+1/2, y+1/2, -z+1/2'
'x+1/2, -y+1/2, -z+1/2'
'-x, -y, -z'
'x, y, -z'
'x-1/2, -y-1/2, z-1/2'
'-x-1/2, y-1/2, z-1/2'

loop_
_atom_site_label
_atom_site_fract_x
_atom_site_fract_y
_atom_site_fract_z
_atom_site_U_iso_or_equiv
_atom_site_adp_type
_atom_site_calc_flag
_atom_site_refinement_flags
_atom_site_occupancy
_atom_site_disorder_assembly
_atom_site_disorder_group
_atom_site_type_symbol
Cu 0.17007(5) 0.12557(3) 0.0000 0.02443(16) Uani d S 1 . . Cu
Cl1 0.23641(11) -0.06800(6) 0.0000 0.02763(18) Uani d S 1 . . Cl
Cl2 0.21727(15) 0.31926(7) 0.0000 0.0397(2) Uani d S 1 . . Cl
N1 0.1765(2) 0.11767(14) 0.28509(13) 0.0237(3) Uani d . 1 . . N
N2 -0.0099(3) 0.15263(16) 0.26511(12) 0.0282(3) Uani d . 1 . . N
N3 -0.0212(3) 0.15912(17) 0.17736(12) 0.0301(4) Uani d . 1 . . N
N4 0.1551(3) 0.12729(13) 0.13921(12) 0.0241(4) Uani d . 1 . . N
C5 0.2774(3) 0.10270(16) 0.20719(13) 0.0212(3) Uani d . 1 . . C
C6 0.2361(4) 0.1012(2) 0.38024(15) 0.0371(5) Uani d . 1 . . C
H6A 0.1268 0.1201 0.4197 0.056 Uiso calc R 1 . . H
H6B 0.3466 0.1510 0.3939 0.056 Uiso calc R 1 . . H
H6C 0.2739 0.0216 0.3896 0.056 Uiso calc R 1 . . H
C7 0.4892(3) 0.06675(17) 0.20180(14) 0.0269(4) Uani d . 1 . . C
H7A 0.5609 0.0988 0.2535 0.032 Uiso calc R 1 . . H
H7B 0.5477 0.0980 0.1465 0.032 Uiso calc R 1 . . H

loop_
_atom_site_aniso_label
_atom_site_aniso_U_11
_atom_site_aniso_U_22
_atom_site_aniso_U_33
_atom_site_aniso_U_12
_atom_site_aniso_U_13
_atom_site_aniso_U_23
Cu 0.0324(2) 0.0246(2) 0.0162(2) 0.00322(12) 0.000 0.000
Cl1 0.0331(3) 0.0285(3) 0.0213(3) 0.0046(2) 0.000 0.000
Cl2 0.0581(5) 0.0277(4) 0.0333(4) -0.0068(3) 0.000 0.000
N1 0.0246(7) 0.0276(8) 0.0189(8) 0.0017(6) 0.0011(5) 0.0007(5)
N2 0.0245(7) 0.0350(8) 0.0251(8) 0.0044(6) 0.0018(6) -0.0041(7)
N3 0.0259(7) 0.0384(9) 0.0261(8) 0.0088(7) -0.0011(6) -0.0040(7)
N4 0.0266(8) 0.0259(8) 0.0199(8) 0.0054(5) 0.0001(6) -0.0021(5)
C5 0.0226(7) 0.0211(7) 0.0199(8) 0.0019(6) 0.0017(6) 0.0006(6)
C6 0.0420(12) 0.0503(12) 0.0189(9) 0.0004(10) -0.0019(8) 0.0048(9)
C7 0.0212(7) 0.0276(8) 0.0319(9) 0.0029(6) 0.0030(7) 0.0020(7)

loop_
_atom_type_symbol
_atom_type_description
_atom_type_scat_dispersion_real
_atom_type_scat_dispersion_imag
_atom_type_scat_source
C C 0.0033 0.0016 'International Tables Vol C Tables 4.2.6.8 and 6.1.1.4'
H H 0.0000 0.0000 'International Tables Vol C Tables 4.2.6.8 and 6.1.1.4'
N N 0.0061 0.0033 'International Tables Vol C Tables 4.2.6.8 and 6.1.1.4'
Cl Cl 0.1484 0.1585 'International Tables Vol C Tables 4.2.6.8 and 6.1.1.4'
Cu Cu 0.3201 1.2651 'International Tables Vol C Tables 4.2.6.8 and 6.1.1.4'

loop_
_geom_angle_atom_site_label_1
_geom_angle_atom_site_label_2
_geom_angle_atom_site_label_3
_geom_angle_site_symmetry_1
_geom_angle_site_symmetry_3
_geom_angle
_geom_angle_publ_flag
N4 Cu N4 6 . 174.24(10) yes
N4 Cu Cl2 6 . 89.85(4) yes
N4 Cu Cl2 . . 89.85(4) yes
N4 Cu Cl1 6 . 91.10(4) yes
N4 Cu Cl1 . . 91.10(4) yes
Cl2 Cu Cl1 . . 160.54(4) yes
N4 Cu Cl1 6 2 87.39(5) yes
N4 Cu Cl1 . 2 87.39(5) yes
Cl2 Cu Cl1 . 2 111.72(3) yes
Cl1 Cu Cl1 . 2 87.74(3) yes
C5 N1 N2 . . 108.98(17) ?
C5 N1 C6 . . 131.00(18) ?
N2 N1 C6 . . 120.01(18) ?
N3 N2 N1 . . 106.75(16) ?
N2 N3 N4 . . 109.97(17) ?
C5 N4 N3 . . 106.94(16) ?
C5 N4 Cu . . 135.98(14) ?
N3 N4 Cu . . 117.07(13) ?
N4 C5 N1 . . 107.34(17) ?
N4 C5 C7 . . 128.07(17) ?
N1 C5 C7 . . 124.58(18) ?
N1 C6 H6A . . 109.5 ?
N1 C6 H6B . . 109.5 ?
H6A C6 H6B . . 109.5 ?
N1 C6 H6C . . 109.5 ?
H6A C6 H6C . . 109.5 ?
H6B C6 H6C . . 109.5 ?
C5 C7 C7 . 2_655 111.6(2) ?
C5 C7 H7A . . 109.3 ?
C7 C7 H7A 2_655 . 109.3 ?
C5 C7 H7B . . 109.3 ?
C7 C7 H7B 2_655 . 109.3 ?
H7A C7 H7B . . 108.0 ?

loop_
_geom_bond_atom_site_label_1
_geom_bond_atom_site_label_2
_geom_bond_site_symmetry_2
_geom_bond_distance
_geom_bond_publ_flag
Cu N4 6 2.0407(18) yes
Cu N4 . 2.0407(18) yes
Cu Cl2 . 2.2499(9) yes
Cu Cl1 . 2.2705(8) yes
Cu Cl1 2 2.8154(9) yes
N1 C5 . 1.338(2) ?
N1 N2 . 1.350(2) ?
N1 C6 . 1.462(3) ?
N2 N3 . 1.289(2) ?
N3 N4 . 1.362(2) ?
N4 C5 . 1.322(2) ?
C5 C7 . 1.486(3) ?
C6 H6A . 0.9600 ?
C6 H6B . 0.9600 ?
C6 H6C . 0.9600 ?
C7 C7 2_655 1.542(4) ?
C7 H7A . 0.9700 ?
C7 H7B . 0.9700 ?

loop_
_geom_hbond_atom_site_label_D
_geom_hbond_atom_site_label_H
_geom_hbond_atom_site_label_A
_geom_hbond_site_symmetry_A
_geom_hbond_distance_DH
_geom_hbond_distance_HA
_geom_hbond_distance_DA
_geom_hbond_angle_DHA
C7 H7B Cl1 2_655 0.97 2.61 3.484(2) 149.6
C6 H6B N3 4 0.96 2.58 3.314(3) 133.5

loop_
_geom_torsion_atom_site_label_1
_geom_torsion_atom_site_label_2
_geom_torsion_atom_site_label_3
_geom_torsion_atom_site_label_4
_geom_torsion_site_symmetry_1
_geom_torsion_site_symmetry_4
_geom_torsion
C5 N1 N2 N3 . . -0.3(2)
C6 N1 N2 N3 . . -179.57(19)
N1 N2 N3 N4 . . 0.8(2)
N2 N3 N4 C5 . . -1.1(2)
N2 N3 N4 Cu . . 178.03(14)
Cl2 Cu N4 C5 . . -100.42(18)
Cl1 Cu N4 C5 . . 60.14(18)
Cl1 Cu N4 C5 2 . 147.83(18)
Cl2 Cu N4 N3 . . 80.84(14)
Cl1 Cu N4 N3 . . -118.60(14)
Cl1 Cu N4 N3 2 . -30.91(14)
N3 N4 C5 N1 . . 0.9(2)
Cu N4 C5 N1 . . -177.97(14)
N3 N4 C5 C7 . . -178.21(18)
Cu N4 C5 C7 . . 3.0(3)
N2 N1 C5 N4 . . -0.4(2)
C6 N1 C5 N4 . . 178.8(2)
N2 N1 C5 C7 . . 178.71(17)
C6 N1 C5 C7 . . -2.1(3)
N4 C5 C7 C7 . 2_655 -93.53(19)
N1 C5 C7 C7 . 2_655 87.56(18)
